data_4112249
loop_
_publ_author_name
'Joachim W. Strauch'
'Jean-Luc Faur\'e'
'St\'ephane Bredeau'
'Cun Wang'
'Gerald Kehr'
'Roland Fr\"ohlich'
'Heinrich Luftmann'
'Gerhard Erker'

_publ_section_title
;
 (Butadiene)metallocene/B(C6F5)3 Pathway to Catalyst Systems for
 Stereoselective Methyl Methacrylate Polymerization: Evidence for an Anion
 Dependent Metallocene Catalyzed Polymerization Process
;
_journal_name_full 'Journal of the American Chemical Society'
_journal_page_first 2089
_journal_page_last 2104
_journal_paper_doi 10.1021/ja035739y
_journal_volume 126
_journal_year 2004
_chemical_formula_sum 'C15 H20 Cl2 Si Zr'
_chemical_formula_weight 390.52
_chemical_name_systematic
; 
 ? 
;
_space_group_IT_number 2
_symmetry_cell_setting triclinic
_symmetry_space_group_name_Hall '-P 1'
_symmetry_space_group_name_H-M 'P -1'
_atom_sites_solution_hydrogens geom
_atom_sites_solution_primary direct
_atom_sites_solution_secondary difmap
_audit_creation_method SHELXL-97
_cell_angle_alpha 73.36(1)
_cell_angle_beta 77.47(1)
_cell_angle_gamma 68.24(1)
_cell_formula_units_Z 2
_cell_length_a 7.946(1)
_cell_length_b 9.841(1)
_cell_length_c 12.337(1)
_cell_measurement_temperature 198(2)
_cell_volume 851.77(17)
_computing_cell_refinement 'Collect (Nonius B.V., 1998)'
_computing_data_collection 'Collect (Nonius B.V., 1998)'
_computing_data_reduction 'Denzo-SMN (Otwinwoski & Minor, 1997)'
_computing_molecular_graphics 'Diamond (Brandenburg, 1997)'
_computing_publication_material 'SHELXL-97 (Sheldrick, 1997)'
_computing_structure_refinement 'SHELXL-97 (Sheldrick, 1997)'
_computing_structure_solution 'SHELXS-97 (Sheldrick, 1990)'
_diffrn_ambient_temperature 198(2)
_diffrn_measured_fraction_theta_full 0.990
_diffrn_measured_fraction_theta_max 0.990
_diffrn_measurement_device_type 'Nonius KappaCCD'
_diffrn_measurement_method '\w and \f scans'
_diffrn_radiation_monochromator graphite
_diffrn_radiation_source 'rotating anode Nonius FR591'
_diffrn_radiation_type MoK\a
_diffrn_radiation_wavelength 0.71073
_diffrn_reflns_av_R_equivalents 0.0360
_diffrn_reflns_av_sigmaI/netI 0.0509
_diffrn_reflns_limit_h_max 10
_diffrn_reflns_limit_h_min -10
_diffrn_reflns_limit_k_max 12
_diffrn_reflns_limit_k_min -12
_diffrn_reflns_limit_l_max 15
_diffrn_reflns_limit_l_min -16
_diffrn_reflns_number 9237
_diffrn_reflns_theta_full 27.89
_diffrn_reflns_theta_max 27.89
_diffrn_reflns_theta_min 1.74
_exptl_absorpt_coefficient_mu 1.015
_exptl_absorpt_correction_T_max 0.8627
_exptl_absorpt_correction_T_min 0.8228
_exptl_absorpt_correction_type empirical
_exptl_absorpt_process_details 'SORTAV (Blessing, 1995 & 1997)'
_exptl_crystal_colour colorless
_exptl_crystal_density_diffrn 1.523
_exptl_crystal_description block
_exptl_crystal_F_000 396
_exptl_crystal_size_max 0.20
_exptl_crystal_size_mid 0.20
_exptl_crystal_size_min 0.15
_refine_diff_density_max 0.339
_refine_diff_density_min -0.366
_refine_diff_density_rms 0.076
_refine_ls_extinction_method none
_refine_ls_goodness_of_fit_ref 1.029
_refine_ls_hydrogen_treatment 'refined as riding atoms'
_refine_ls_matrix_type full
_refine_ls_number_parameters 176
_refine_ls_number_reflns 4025
_refine_ls_number_restraints 0
_refine_ls_restrained_S_all 1.029
_refine_ls_R_factor_all 0.0510
_refine_ls_R_factor_gt 0.0334
_refine_ls_shift/su_max 0.001
_refine_ls_shift/su_mean 0.000
_refine_ls_structure_factor_coef Fsqd
_refine_ls_weighting_details 'calc w=1/[\s^2^(Fo^2^)+(0.0082P)^2^+0.4866P] where P=(Fo^2^+2Fc^2^)/3'
_refine_ls_weighting_scheme calc
_refine_ls_wR_factor_gt 0.0589
_refine_ls_wR_factor_ref 0.0640
_reflns_number_gt 3279
_reflns_number_total 4025
_reflns_threshold_expression >2sigma(I)
_cod_data_source_file ja035739ysi20030422_120240.cif
_cod_data_source_block erk1567
_cod_depositor_comments
;
The following automatic conversions were performed:

'_symmetry_cell_setting' tag value 'trcilinic' was replaced with
'triclinic' value as specified in the replacement file
'/home/robertas/cod-tools/perl-scripts/inputs/replacement_values.lst'.

Automatic conversion script
Id: cif_fix_values 3143 2015-03-26 13:38:13Z robertas 
;
_cod_original_cell_volume 851.77(15)
_cod_database_code 4112249

loop_
_symmetry_equiv_pos_as_xyz
'x, y, z'
'-x, -y, -z'

loop_
_atom_site_label
_atom_site_type_symbol
_atom_site_fract_x
_atom_site_fract_y
_atom_site_fract_z
_atom_site_U_iso_or_equiv
_atom_site_adp_type
_atom_site_occupancy
_atom_site_symmetry_multiplicity
_atom_site_calc_flag
_atom_site_refinement_flags
Zr1 Zr 0.17804(3) 0.01797(3) 0.249011(18) 0.02749(8) Uani 1 1 d .
Cl1 Cl 0.04647(10) -0.16076(8) 0.38578(5) 0.04854(19) Uani 1 1 d .
Cl2 Cl 0.24638(9) -0.09240(8) 0.08493(5) 0.04412(17) Uani 1 1 d .
Si1 Si 0.25830(9) 0.32507(8) 0.25473(6) 0.03371(16) Uani 1 1 d .
C1 C 0.0548(3) 0.2951(3) 0.2256(2) 0.0327(5) Uani 1 1 d .
C2 C 0.0400(4) 0.2666(3) 0.1225(2) 0.0431(7) Uani 1 1 d .
H2 H 0.1088 0.2912 0.0510 0.052 Uiso 1 1 calc R
C3 C -0.0925(4) 0.1959(3) 0.1424(3) 0.0497(7) Uani 1 1 d .
H3 H -0.1295 0.1666 0.0868 0.060 Uiso 1 1 calc R
C4 C -0.1595(4) 0.1767(3) 0.2575(3) 0.0481(7) Uani 1 1 d .
H4 H -0.2508 0.1323 0.2945 0.058 Uiso 1 1 calc R
C5 C -0.0685(3) 0.2344(3) 0.3095(2) 0.0382(6) Uani 1 1 d .
H5 H -0.0864 0.2331 0.3884 0.046 Uiso 1 1 calc R
C6 C 0.3940(3) 0.1208(3) 0.2872(2) 0.0311(5) Uani 1 1 d .
C7 C 0.3589(3) 0.0170(3) 0.3887(2) 0.0349(6) Uani 1 1 d .
H7 H 0.2914 0.0423 0.4579 0.042 Uiso 1 1 calc R
C8 C 0.4409(4) -0.1303(3) 0.3700(2) 0.0408(6) Uani 1 1 d .
H8 H 0.4394 -0.2202 0.4249 0.049 Uiso 1 1 calc R
C9 C 0.5247(3) -0.1214(3) 0.2569(2) 0.0358(6) Uani 1 1 d .
C10 C 0.4922(3) 0.0322(3) 0.2057(2) 0.0343(6) Uani 1 1 d .
H10 H 0.5301 0.0711 0.1282 0.041 Uiso 1 1 calc R
C11 C 0.6393(4) -0.2502(3) 0.2010(3) 0.0513(8) Uani 1 1 d .
H11 H 0.6094 -0.2223 0.1211 0.062 Uiso 1 1 calc R
C12 C 0.5981(5) -0.3943(4) 0.2616(4) 0.0882(13) Uani 1 1 d .
H12A H 0.6317 -0.4266 0.3391 0.132 Uiso 1 1 calc R
H12B H 0.6687 -0.4728 0.2196 0.132 Uiso 1 1 calc R
H12C H 0.4675 -0.3764 0.2651 0.132 Uiso 1 1 calc R
C13 C 0.8404(4) -0.2719(4) 0.1948(3) 0.0595(9) Uani 1 1 d .
H13A H 0.8729 -0.2980 0.2721 0.089 Uiso 1 1 calc R
H13B H 0.8638 -0.1787 0.1522 0.089 Uiso 1 1 calc R
H13C H 0.9142 -0.3531 0.1560 0.089 Uiso 1 1 calc R
C14 C 0.2134(4) 0.4044(3) 0.3811(2) 0.0492(7) Uani 1 1 d .
H14A H 0.3297 0.3913 0.4046 0.074 Uiso 1 1 calc R
H14B H 0.1440 0.3523 0.4436 0.074 Uiso 1 1 calc R
H14C H 0.1428 0.5117 0.3621 0.074 Uiso 1 1 calc R
C15 C 0.3628(4) 0.4274(3) 0.1234(2) 0.0561(8) Uani 1 1 d .
H15A H 0.4825 0.4236 0.1357 0.084 Uiso 1 1 calc R
H15B H 0.2835 0.5324 0.1049 0.084 Uiso 1 1 calc R
H15C H 0.3778 0.3805 0.0603 0.084 Uiso 1 1 calc R

loop_
_atom_site_aniso_label
_atom_site_aniso_U_11
_atom_site_aniso_U_22
_atom_site_aniso_U_33
_atom_site_aniso_U_23
_atom_site_aniso_U_13
_atom_site_aniso_U_12
Zr1 0.02614(13) 0.03158(14) 0.02992(12) -0.01106(10) -0.00292(9) -0.01258(10)
Cl1 0.0598(5) 0.0535(4) 0.0418(3) -0.0112(3) 0.0065(3) -0.0362(4)
Cl2 0.0413(4) 0.0622(5) 0.0387(3) -0.0263(3) -0.0027(3) -0.0184(3)
Si1 0.0330(4) 0.0297(4) 0.0422(4) -0.0100(3) -0.0032(3) -0.0140(3)
C1 0.0286(13) 0.0295(13) 0.0383(13) -0.0098(11) -0.0072(11) -0.0045(10)
C2 0.0454(17) 0.0389(16) 0.0410(14) -0.0071(12) -0.0133(13) -0.0066(13)
C3 0.0420(17) 0.0499(18) 0.0635(19) -0.0197(15) -0.0310(15) -0.0036(14)
C4 0.0242(14) 0.0482(18) 0.076(2) -0.0221(16) -0.0115(14) -0.0082(12)
C5 0.0272(13) 0.0421(16) 0.0458(14) -0.0177(13) -0.0025(11) -0.0074(12)
C6 0.0250(12) 0.0363(14) 0.0390(13) -0.0160(11) -0.0054(10) -0.0114(11)
C7 0.0371(14) 0.0379(15) 0.0326(12) -0.0084(11) -0.0100(11) -0.0122(12)
C8 0.0447(16) 0.0331(15) 0.0477(15) -0.0038(12) -0.0214(13) -0.0117(12)
C9 0.0259(13) 0.0368(15) 0.0499(15) -0.0180(12) -0.0104(11) -0.0069(11)
C10 0.0239(12) 0.0415(15) 0.0438(14) -0.0157(12) -0.0038(11) -0.0135(11)
C11 0.0386(16) 0.0445(17) 0.077(2) -0.0328(16) -0.0180(15) -0.0003(13)
C12 0.065(2) 0.046(2) 0.162(4) -0.051(2) -0.009(3) -0.0109(18)
C13 0.0353(16) 0.062(2) 0.083(2) -0.0370(18) -0.0131(15) 0.0006(14)
C14 0.0546(18) 0.0409(17) 0.0612(17) -0.0204(14) -0.0118(15) -0.0169(14)
C15 0.0536(19) 0.0503(19) 0.0636(19) -0.0033(15) 0.0003(16) -0.0278(16)

loop_
_atom_type_symbol
_atom_type_description
_atom_type_scat_dispersion_real
_atom_type_scat_dispersion_imag
_atom_type_scat_source
C C 0.0033 0.0016 'International Tables Vol C Tables 4.2.6.8 and 6.1.1.4'
H H 0.0000 0.0000 'International Tables Vol C Tables 4.2.6.8 and 6.1.1.4'
Si Si 0.0817 0.0704 'International Tables Vol C Tables 4.2.6.8 and 6.1.1.4'
Cl Cl 0.1484 0.1585 'International Tables Vol C Tables 4.2.6.8 and 6.1.1.4'
Zr Zr -2.9673 0.5597 'International Tables Vol C Tables 4.2.6.8 and 6.1.1.4'

loop_
_geom_angle_atom_site_label_1
_geom_angle_atom_site_label_2
_geom_angle_atom_site_label_3
_geom_angle
Cl2 Zr1 Cl1 98.28(3)
Cl2 Zr1 C7 134.88(6)
Cl1 Zr1 C7 92.37(6)
Cl2 Zr1 C6 120.39(5)
Cl1 Zr1 C6 125.76(6)
C7 Zr1 C6 33.41(8)
Cl2 Zr1 C5 134.14(6)
Cl1 Zr1 C5 92.09(6)
C7 Zr1 C5 88.69(9)
C6 Zr1 C5 86.76(8)
Cl2 Zr1 C1 120.45(6)
Cl1 Zr1 C1 125.44(6)
C7 Zr1 C1 86.11(8)
C6 Zr1 C1 67.11(8)
C5 Zr1 C1 33.39(8)
Cl2 Zr1 C10 87.78(6)
Cl1 Zr1 C10 132.23(7)
C7 Zr1 C10 54.41(8)
C6 Zr1 C10 33.49(7)
C5 Zr1 C10 116.98(8)
C1 Zr1 C10 89.14(8)
Cl2 Zr1 C2 88.05(6)
Cl1 Zr1 C2 132.61(7)
C7 Zr1 C2 115.75(9)
C6 Zr1 C2 88.26(9)
C5 Zr1 C2 54.09(9)
C1 Zr1 C2 33.10(8)
C10 Zr1 C2 94.73(9)
Cl2 Zr1 C4 106.07(7)
Cl1 Zr1 C4 80.05(7)
C7 Zr1 C4 118.96(9)
C6 Zr1 C4 118.22(8)
C5 Zr1 C4 32.41(8)
C1 Zr1 C4 54.57(9)
C10 Zr1 C4 143.47(9)
C2 Zr1 C4 53.34(9)
Cl2 Zr1 C3 80.78(7)
Cl1 Zr1 C3 102.14(8)
C7 Zr1 C3 139.26(9)
C6 Zr1 C3 119.25(9)
C5 Zr1 C3 53.36(9)
C1 Zr1 C3 54.45(9)
C10 Zr1 C3 125.56(10)
C2 Zr1 C3 32.41(9)
C4 Zr1 C3 31.56(9)
Cl2 Zr1 C8 106.75(6)
Cl1 Zr1 C8 80.08(7)
C7 Zr1 C8 32.63(8)
C6 Zr1 C8 54.55(8)
C5 Zr1 C8 119.04(8)
C1 Zr1 C8 117.87(8)
C10 Zr1 C8 53.14(9)
C2 Zr1 C8 142.65(9)
C4 Zr1 C8 143.60(9)
C3 Zr1 C8 171.87(8)
Cl2 Zr1 C9 81.14(6)
Cl1 Zr1 C9 101.81(6)
C7 Zr1 C9 53.75(8)
C6 Zr1 C9 54.63(8)
C5 Zr1 C9 139.94(8)
C1 Zr1 C9 119.68(8)
C10 Zr1 C9 32.14(8)
C2 Zr1 C9 125.53(9)
C4 Zr1 C9 172.32(8)
C3 Zr1 C9 151.74(9)
C8 Zr1 C9 31.59(8)
C14 Si1 C15 114.75(14)
C14 Si1 C6 110.80(12)
C15 Si1 C6 111.27(13)
C14 Si1 C1 113.41(12)
C15 Si1 C1 110.57(13)
C6 Si1 C1 94.27(11)
C2 C1 C5 105.1(2)
C2 C1 Si1 124.56(19)
C5 C1 Si1 125.39(18)
C2 C1 Zr1 73.59(14)
C5 C1 Zr1 72.84(14)
Si1 C1 Zr1 98.96(10)
C3 C2 C1 109.5(2)
C3 C2 Zr1 76.47(16)
C1 C2 Zr1 73.32(15)
C4 C3 C2 107.9(2)
C4 C3 Zr1 74.02(16)
C2 C3 Zr1 71.12(15)
C3 C4 C5 108.0(2)
C3 C4 Zr1 74.42(15)
C5 C4 Zr1 70.70(14)
C4 C5 C1 109.5(2)
C4 C5 Zr1 76.89(15)
C1 C5 Zr1 73.77(13)
C7 C6 C10 105.4(2)
C7 C6 Si1 124.10(17)
C10 C6 Si1 126.15(19)
C7 C6 Zr1 73.19(14)
C10 C6 Zr1 73.81(13)
Si1 C6 Zr1 99.54(10)
C8 C7 C6 109.0(2)
C8 C7 Zr1 77.37(14)
C6 C7 Zr1 73.41(13)
C9 C8 C7 108.6(2)
C9 C8 Zr1 75.35(15)
C7 C8 Zr1 70.00(14)
C8 C9 C10 106.9(2)
C8 C9 C11 127.4(3)
C10 C9 C11 125.6(2)
C8 C9 Zr1 73.06(14)
C10 C9 Zr1 69.75(13)
C11 C9 Zr1 125.37(17)
C9 C10 C6 110.1(2)
C9 C10 Zr1 78.11(14)
C6 C10 Zr1 72.70(13)
C9 C11 C13 109.7(2)
C9 C11 C12 112.1(3)
C13 C11 C12 111.4(3)

loop_
_geom_bond_atom_site_label_1
_geom_bond_atom_site_label_2
_geom_bond_distance
Zr1 Cl2 2.4325(6)
Zr1 Cl1 2.4356(7)
Zr1 C7 2.467(2)
Zr1 C6 2.470(2)
Zr1 C5 2.472(2)
Zr1 C1 2.484(2)
Zr1 C10 2.485(2)
Zr1 C2 2.488(3)
Zr1 C4 2.551(3)
Zr1 C3 2.556(3)
Zr1 C8 2.562(3)
Zr1 C9 2.592(2)
Si1 C14 1.849(3)
Si1 C15 1.852(3)
Si1 C6 1.867(3)
Si1 C1 1.870(3)
C1 C2 1.416(3)
C1 C5 1.424(3)
C2 C3 1.409(4)
C3 C4 1.389(4)
C4 C5 1.404(4)
C6 C7 1.419(3)
C6 C10 1.428(3)
C7 C8 1.416(4)
C8 C9 1.403(4)
C9 C10 1.409(4)
C9 C11 1.511(3)
C11 C13 1.519(4)
C11 C12 1.520(5)

loop_
_geom_torsion_atom_site_label_1
_geom_torsion_atom_site_label_2
_geom_torsion_atom_site_label_3
_geom_torsion_atom_site_label_4
_geom_torsion
C14 Si1 C1 C2 166.0(2)
C15 Si1 C1 C2 35.4(3)
C6 Si1 C1 C2 -79.2(2)
C14 Si1 C1 C5 -42.6(2)
C15 Si1 C1 C5 -173.1(2)
C6 Si1 C1 C5 72.3(2)
C14 Si1 C1 Zr1 -117.86(12)
C15 Si1 C1 Zr1 111.61(13)
C6 Si1 C1 Zr1 -3.01(10)
Cl2 Zr1 C1 C2 13.10(17)
Cl1 Zr1 C1 C2 -115.46(15)
C7 Zr1 C1 C2 154.40(16)
C6 Zr1 C1 C2 125.98(17)
C5 Zr1 C1 C2 -112.1(2)
C10 Zr1 C1 C2 100.02(16)
C4 Zr1 C1 C2 -75.51(17)
C3 Zr1 C1 C2 -36.49(16)
C8 Zr1 C1 C2 146.66(16)
C9 Zr1 C1 C2 110.53(16)
Cl2 Zr1 C1 C5 125.18(13)
Cl1 Zr1 C1 C5 -3.38(17)
C7 Zr1 C1 C5 -93.53(15)
C6 Zr1 C1 C5 -121.94(16)
C10 Zr1 C1 C5 -147.91(15)
C2 Zr1 C1 C5 112.1(2)
C4 Zr1 C1 C5 36.56(15)
C3 Zr1 C1 C5 75.59(16)
C8 Zr1 C1 C5 -101.26(15)
C9 Zr1 C1 C5 -137.39(14)
Cl2 Zr1 C1 Si1 -110.42(8)
Cl1 Zr1 C1 Si1 121.02(8)
C7 Zr1 C1 Si1 30.87(10)
C6 Zr1 C1 Si1 2.46(8)
C5 Zr1 C1 Si1 124.40(18)
C10 Zr1 C1 Si1 -23.51(10)
C2 Zr1 C1 Si1 -123.52(19)
C4 Zr1 C1 Si1 160.96(14)
C3 Zr1 C1 Si1 -160.01(15)
C8 Zr1 C1 Si1 23.14(13)
C9 Zr1 C1 Si1 -12.99(13)
C5 C1 C2 C3 2.1(3)
Si1 C1 C2 C3 158.3(2)
Zr1 C1 C2 C3 68.6(2)
C5 C1 C2 Zr1 -66.53(17)
Si1 C1 C2 Zr1 89.67(18)
Cl2 Zr1 C2 C3 75.80(15)
Cl1 Zr1 C2 C3 -23.67(19)
C7 Zr1 C2 C3 -144.08(16)
C6 Zr1 C2 C3 -163.71(16)
C5 Zr1 C2 C3 -76.45(17)
C1 Zr1 C2 C3 -115.5(2)
C10 Zr1 C2 C3 163.40(16)
C4 Zr1 C2 C3 -35.95(15)
C8 Zr1 C2 C3 -168.68(15)
C9 Zr1 C2 C3 153.46(15)
Cl2 Zr1 C2 C1 -168.73(15)
Cl1 Zr1 C2 C1 91.80(16)
C7 Zr1 C2 C1 -28.60(18)
C6 Zr1 C2 C1 -48.23(15)
C5 Zr1 C2 C1 39.03(14)
C10 Zr1 C2 C1 -81.12(15)
C4 Zr1 C2 C1 79.53(16)
C3 Zr1 C2 C1 115.5(2)
C8 Zr1 C2 C1 -53.2(2)
C9 Zr1 C2 C1 -91.07(16)
C1 C2 C3 C4 -1.1(3)
Zr1 C2 C3 C4 65.4(2)
C1 C2 C3 Zr1 -66.53(19)
Cl2 Zr1 C3 C4 143.11(17)
Cl1 Zr1 C3 C4 46.55(17)
C7 Zr1 C3 C4 -61.8(2)
C6 Zr1 C3 C4 -97.11(18)
C5 Zr1 C3 C4 -36.94(16)
C1 Zr1 C3 C4 -78.57(17)
C10 Zr1 C3 C4 -136.34(16)
C2 Zr1 C3 C4 -115.9(2)
C8 Zr1 C3 C4 -58.5(7)
C9 Zr1 C3 C4 -166.05(17)
Cl2 Zr1 C3 C2 -101.03(16)
Cl1 Zr1 C3 C2 162.41(14)
C7 Zr1 C3 C2 54.1(2)
C6 Zr1 C3 C2 18.75(19)
C5 Zr1 C3 C2 78.93(17)
C1 Zr1 C3 C2 37.29(15)
C10 Zr1 C3 C2 -20.5(2)
C4 Zr1 C3 C2 115.9(2)
C8 Zr1 C3 C2 57.4(7)
C9 Zr1 C3 C2 -50.2(3)
C2 C3 C4 C5 -0.3(3)
Zr1 C3 C4 C5 63.19(19)
C2 C3 C4 Zr1 -63.49(19)
Cl2 Zr1 C4 C3 -38.07(18)
Cl1 Zr1 C4 C3 -133.90(17)
C7 Zr1 C4 C3 138.91(16)
C6 Zr1 C4 C3 100.70(17)
C5 Zr1 C4 C3 115.9(3)
C1 Zr1 C4 C3 78.18(18)
C10 Zr1 C4 C3 70.7(2)
C2 Zr1 C4 C3 36.95(16)
C8 Zr1 C4 C3 168.28(16)
C9 Zr1 C4 C3 121.4(7)
Cl2 Zr1 C4 C5 -153.96(15)
Cl1 Zr1 C4 C5 110.20(17)
C7 Zr1 C4 C5 23.0(2)
C6 Zr1 C4 C5 -15.2(2)
C1 Zr1 C4 C5 -37.71(15)
C10 Zr1 C4 C5 -45.2(2)
C2 Zr1 C4 C5 -78.94(18)
C3 Zr1 C4 C5 -115.9(3)
C8 Zr1 C4 C5 52.4(2)
C9 Zr1 C4 C5 5.5(8)
C3 C4 C5 C1 1.6(3)
Zr1 C4 C5 C1 67.25(17)
C3 C4 C5 Zr1 -65.6(2)
C2 C1 C5 C4 -2.3(3)
Si1 C1 C5 C4 -158.19(19)
Zr1 C1 C5 C4 -69.31(19)
C2 C1 C5 Zr1 67.05(17)
Si1 C1 C5 Zr1 -88.89(18)
Cl2 Zr1 C5 C4 36.0(2)
Cl1 Zr1 C5 C4 -67.66(17)
C7 Zr1 C5 C4 -159.99(18)
C6 Zr1 C5 C4 166.63(18)
C1 Zr1 C5 C4 115.1(2)
C10 Zr1 C5 C4 151.69(17)
C2 Zr1 C5 C4 76.43(18)
C3 Zr1 C5 C4 35.93(17)
C8 Zr1 C5 C4 -147.47(17)
C9 Zr1 C5 C4 -178.87(16)
Cl2 Zr1 C5 C1 -79.09(16)
Cl1 Zr1 C5 C1 177.24(14)
C7 Zr1 C5 C1 84.91(15)
C6 Zr1 C5 C1 51.54(15)
C10 Zr1 C5 C1 36.59(17)
C2 Zr1 C5 C1 -38.66(14)
C4 Zr1 C5 C1 -115.1(2)
C3 Zr1 C5 C1 -79.16(16)
C8 Zr1 C5 C1 97.43(15)
C9 Zr1 C5 C1 66.0(2)
C14 Si1 C6 C7 44.0(2)
C15 Si1 C6 C7 172.9(2)
C1 Si1 C6 C7 -73.1(2)
C14 Si1 C6 C10 -163.1(2)
C15 Si1 C6 C10 -34.1(2)
C1 Si1 C6 C10 79.9(2)
C14 Si1 C6 Zr1 120.07(12)
C15 Si1 C6 Zr1 -111.00(13)
C1 Si1 C6 Zr1 3.03(10)
Cl2 Zr1 C6 C7 -126.62(13)
Cl1 Zr1 C6 C7 2.29(16)
C5 Zr1 C6 C7 92.53(15)
C1 Zr1 C6 C7 120.42(15)
C10 Zr1 C6 C7 -112.1(2)
C2 Zr1 C6 C7 146.66(15)
C4 Zr1 C6 C7 100.62(16)
C3 Zr1 C6 C7 136.74(15)
C8 Zr1 C6 C7 -37.05(14)
C9 Zr1 C6 C7 -76.07(15)
Cl2 Zr1 C6 C10 -14.55(16)
Cl1 Zr1 C6 C10 114.37(14)
C7 Zr1 C6 C10 112.1(2)
C5 Zr1 C6 C10 -155.39(15)
C1 Zr1 C6 C10 -127.50(16)
C2 Zr1 C6 C10 -101.27(15)
C4 Zr1 C6 C10 -147.31(15)
C3 Zr1 C6 C10 -111.19(16)
C8 Zr1 C6 C10 75.03(16)
C9 Zr1 C6 C10 36.01(14)
Cl2 Zr1 C6 Si1 110.49(8)
Cl1 Zr1 C6 Si1 -120.60(8)
C7 Zr1 C6 Si1 -122.89(17)
C5 Zr1 C6 Si1 -30.36(10)
C1 Zr1 C6 Si1 -2.47(8)
C10 Zr1 C6 Si1 125.04(19)
C2 Zr1 C6 Si1 23.77(10)
C4 Zr1 C6 Si1 -22.27(13)
C3 Zr1 C6 Si1 13.85(13)
C8 Zr1 C6 Si1 -159.94(13)
C9 Zr1 C6 Si1 161.04(13)
C10 C6 C7 C8 2.5(3)
Si1 C6 C7 C8 160.16(18)
Zr1 C6 C7 C8 69.90(18)
C10 C6 C7 Zr1 -67.36(16)
Si1 C6 C7 Zr1 90.26(17)
Cl2 Zr1 C7 C8 -36.78(19)
Cl1 Zr1 C7 C8 67.38(15)
C6 Zr1 C7 C8 -114.5(2)
C5 Zr1 C7 C8 159.42(16)
C1 Zr1 C7 C8 -167.25(16)
C10 Zr1 C7 C8 -75.51(16)
C2 Zr1 C7 C8 -152.06(15)
C4 Zr1 C7 C8 147.32(15)
C3 Zr1 C7 C8 179.14(16)
C9 Zr1 C7 C8 -35.54(15)
Cl2 Zr1 C7 C6 77.70(15)
Cl1 Zr1 C7 C6 -178.14(13)
C5 Zr1 C7 C6 -86.10(14)
C1 Zr1 C7 C6 -52.77(14)
C10 Zr1 C7 C6 38.97(13)
C2 Zr1 C7 C6 -37.58(16)
C4 Zr1 C7 C6 -98.20(15)
C3 Zr1 C7 C6 -66.4(2)
C8 Zr1 C7 C6 114.5(2)
C9 Zr1 C7 C6 78.94(15)
C6 C7 C8 C9 -1.3(3)
Zr1 C7 C8 C9 66.01(18)
C6 C7 C8 Zr1 -67.27(17)
Cl2 Zr1 C8 C9 37.19(15)
Cl1 Zr1 C8 C9 132.94(15)
C7 Zr1 C8 C9 -116.5(2)
C6 Zr1 C8 C9 -78.54(16)
C5 Zr1 C8 C9 -140.20(15)
C1 Zr1 C8 C9 -102.08(15)
C10 Zr1 C8 C9 -36.77(14)
C2 Zr1 C8 C9 -72.4(2)
C4 Zr1 C8 C9 -169.26(15)
C3 Zr1 C8 C9 -120.5(6)
Cl2 Zr1 C8 C7 153.70(14)
Cl1 Zr1 C8 C7 -110.56(15)
C6 Zr1 C8 C7 37.96(14)
C5 Zr1 C8 C7 -23.70(18)
C1 Zr1 C8 C7 14.43(18)
C10 Zr1 C8 C7 79.74(16)
C2 Zr1 C8 C7 44.1(2)
C4 Zr1 C8 C7 -52.8(2)
C3 Zr1 C8 C7 -4.0(7)
C9 Zr1 C8 C7 116.5(2)
C7 C8 C9 C10 -0.6(3)
Zr1 C8 C9 C10 61.94(17)
C7 C8 C9 C11 175.5(2)
Zr1 C8 C9 C11 -121.9(3)
C7 C8 C9 Zr1 -62.54(18)
Cl2 Zr1 C9 C8 -144.14(15)
Cl1 Zr1 C9 C8 -47.46(15)
C7 Zr1 C9 C8 36.75(15)
C6 Zr1 C9 C8 78.25(16)
C5 Zr1 C9 C8 60.4(2)
C1 Zr1 C9 C8 95.77(16)
C10 Zr1 C9 C8 115.8(2)
C2 Zr1 C9 C8 134.70(15)
C4 Zr1 C9 C8 55.9(7)
C3 Zr1 C9 C8 165.09(18)
Cl2 Zr1 C9 C10 100.04(13)
Cl1 Zr1 C9 C10 -163.28(13)
C7 Zr1 C9 C10 -79.07(15)
C6 Zr1 C9 C10 -37.57(13)
C5 Zr1 C9 C10 -55.4(2)
C1 Zr1 C9 C10 -20.06(16)
C2 Zr1 C9 C10 18.88(17)
C4 Zr1 C9 C10 -60.0(7)
C3 Zr1 C9 C10 49.3(2)
C8 Zr1 C9 C10 -115.8(2)
Cl2 Zr1 C9 C11 -19.9(2)
Cl1 Zr1 C9 C11 76.8(2)
C7 Zr1 C9 C11 161.0(3)
C6 Zr1 C9 C11 -157.5(3)
C5 Zr1 C9 C11 -175.3(2)
C1 Zr1 C9 C11 -140.0(2)
C10 Zr1 C9 C11 -119.9(3)
C2 Zr1 C9 C11 -101.0(2)
C4 Zr1 C9 C11 -179.9(6)
C3 Zr1 C9 C11 -70.6(3)
C8 Zr1 C9 C11 124.3(3)
C8 C9 C10 C6 2.2(3)
C11 C9 C10 C6 -174.0(2)
Zr1 C9 C10 C6 66.37(16)
C8 C9 C10 Zr1 -64.13(17)
C11 C9 C10 Zr1 119.7(2)
C7 C6 C10 C9 -3.0(3)
Si1 C6 C10 C9 -159.97(18)
Zr1 C6 C10 C9 -69.88(17)
C7 C6 C10 Zr1 66.92(16)
Si1 C6 C10 Zr1 -90.09(17)
Cl2 Zr1 C10 C9 -76.82(13)
Cl1 Zr1 C10 C9 22.35(17)
C7 Zr1 C10 C9 76.84(15)
C6 Zr1 C10 C9 115.7(2)
C5 Zr1 C10 C9 143.51(14)
C1 Zr1 C10 C9 162.66(14)
C2 Zr1 C10 C9 -164.68(14)
C4 Zr1 C10 C9 168.79(15)
C3 Zr1 C10 C9 -153.84(14)
C8 Zr1 C10 C9 36.11(13)
Cl2 Zr1 C10 C6 167.48(14)
Cl1 Zr1 C10 C6 -93.35(15)
C7 Zr1 C10 C6 -38.86(14)
C5 Zr1 C10 C6 27.81(17)
C1 Zr1 C10 C6 46.96(15)
C2 Zr1 C10 C6 79.62(15)
C4 Zr1 C10 C6 53.1(2)
C3 Zr1 C10 C6 90.46(16)
C8 Zr1 C10 C6 -79.59(16)
C9 Zr1 C10 C6 -115.7(2)
C8 C9 C11 C13 -101.0(3)
C10 C9 C11 C13 74.5(3)
Zr1 C9 C11 C13 163.7(2)
C8 C9 C11 C12 23.3(4)
C10 C9 C11 C12 -161.3(3)
Zr1 C9 C11 C12 -72.1(3)
